data_1548710
loop_
_publ_author_name
'Yang, Dan'
'Cheng, Zhong-Quan'
'Yang, Liu'
'Hou, Bo'
'Yang, Jing'
'Li, Xiao-Nian'
'Zi, Cheng-Ting'
'Dong, Fa-Wu'
'Liu, Zheng-Hua'
'Zhou, Jun'
'Ding, Zhong-Tao'
'Hu, Jiang-Miao'

_publ_section_title
;
 Seco-Dendrobine-Type Alkaloids and Bioactive Phenolics from Dendrobium
 findlayanum
;
_journal_name_full 'Journal of Natural Products'
_journal_paper_doi 10.1021/acs.jnatprod.7b00150
_journal_year 2018
_chemical_absolute_configuration ad
_chemical_formula_moiety 'C16 H25 N O4'
_chemical_formula_sum 'C16 H25 N O4'
_chemical_formula_weight 295.37
_chemical_name_systematic
; 
 ? 
;
_space_group_IT_number 19
_symmetry_cell_setting orthorhombic
_symmetry_space_group_name_Hall 'P 2ac 2ab'
_symmetry_space_group_name_H-M 'P 21 21 21'
_atom_sites_solution_hydrogens geom
_atom_sites_solution_primary direct
_atom_sites_solution_secondary difmap
_audit_creation_method SHELXL-97
_cell_angle_alpha 90.00
_cell_angle_beta 90.00
_cell_angle_gamma 90.00
_cell_formula_units_Z 4
_cell_length_a 9.1164(3)
_cell_length_b 10.3428(3)
_cell_length_c 15.9959(5)
_cell_measurement_reflns_used 8561
_cell_measurement_temperature 100(2)
_cell_measurement_theta_max 69.29
_cell_measurement_theta_min 5.09
_cell_volume 1508.24(8)
_computing_cell_refinement 'Bruker SAINT'
_computing_data_collection 'Bruker APEX2'
_computing_data_reduction 'Bruker SAINT'
_computing_molecular_graphics 'Bruker SHELXTL'
_computing_publication_material 'Bruker SHELXTL'
_computing_structure_refinement 'SHELXL-97 (Sheldrick, 2008)'
_computing_structure_solution 'SHELXS-97 (Sheldrick, 2008)'
_diffrn_ambient_temperature 100(2)
_diffrn_measured_fraction_theta_full 0.951
_diffrn_measured_fraction_theta_max 0.951
_diffrn_measurement_device_type 'Bruker APEX-II CCD'
_diffrn_measurement_method '\f and \w scans'
_diffrn_radiation_monochromator graphite
_diffrn_radiation_source 'fine-focus sealed tube'
_diffrn_radiation_type CuK\a
_diffrn_radiation_wavelength 1.54178
_diffrn_reflns_av_R_equivalents 0.0402
_diffrn_reflns_av_sigmaI/netI 0.0401
_diffrn_reflns_limit_h_max 10
_diffrn_reflns_limit_h_min -10
_diffrn_reflns_limit_k_max 12
_diffrn_reflns_limit_k_min -10
_diffrn_reflns_limit_l_max 19
_diffrn_reflns_limit_l_min -15
_diffrn_reflns_number 8389
_diffrn_reflns_theta_full 69.60
_diffrn_reflns_theta_max 69.60
_diffrn_reflns_theta_min 5.09
_exptl_absorpt_coefficient_mu 0.754
_exptl_absorpt_correction_T_max 0.7524
_exptl_absorpt_correction_T_min 0.4802
_exptl_absorpt_correction_type multi-scan
_exptl_absorpt_process_details sadabs
_exptl_crystal_colour colourless
_exptl_crystal_density_diffrn 1.301
_exptl_crystal_density_method 'not measured'
_exptl_crystal_description prism
_exptl_crystal_F_000 640
_exptl_crystal_size_max 1.14
_exptl_crystal_size_mid 0.60
_exptl_crystal_size_min 0.40
_refine_diff_density_max 0.308
_refine_diff_density_min -0.243
_refine_diff_density_rms 0.063
_refine_ls_abs_structure_details 'Flack H D (1983), Acta Cryst. A39, 876-881'
_refine_ls_abs_structure_Flack 0.09(18)
_refine_ls_extinction_coef 0.0158(13)
_refine_ls_extinction_expression Fc^*^=kFc[1+0.001xFc^2^\l^3^/sin(2\q)]^-1/4^
_refine_ls_extinction_method SHELXL
_refine_ls_goodness_of_fit_ref 1.090
_refine_ls_hydrogen_treatment constr
_refine_ls_matrix_type full
_refine_ls_number_parameters 196
_refine_ls_number_reflns 2610
_refine_ls_number_restraints 0
_refine_ls_restrained_S_all 1.090
_refine_ls_R_factor_all 0.0376
_refine_ls_R_factor_gt 0.0376
_refine_ls_shift/su_max 0.000
_refine_ls_shift/su_mean 0.000
_refine_ls_structure_factor_coef Fsqd
_refine_ls_weighting_details 'calc w=1/[\s^2^(Fo^2^)+(0.0548P)^2^+0.4384P] where P=(Fo^2^+2Fc^2^)/3'
_refine_ls_weighting_scheme calc
_refine_ls_wR_factor_gt 0.0940
_refine_ls_wR_factor_ref 0.0940
_reflns_number_gt 2608
_reflns_number_total 2610
_reflns_threshold_expression >2sigma(I)
_cod_data_source_file np7b00150_si_004.cif
_cod_data_source_block cu_zdc237_0m
_cod_depositor_comments
;
The following automatic conversions were performed:

'_symmetry_cell_setting' value 'Orthorhombic' changed to
'orthorhombic' according to
/home/data/users/saulius/crontab/automatic-downloads/rss-feeds/ACS/lib/dictionaries/cif_core.dic
dictionary named 'cif_core.dic' version 2.4.2 from 2011-04-26.

Automatic conversion script
Id: cif_fix_values 4973 2017-02-22 13:04:09Z antanas 
;
_cod_database_code 1548710

loop_
_symmetry_equiv_pos_as_xyz
'x, y, z'
'x+1/2, -y+1/2, -z'
'-x, y+1/2, -z+1/2'
'-x+1/2, -y, z+1/2'

loop_
_atom_site_label
_atom_site_type_symbol
_atom_site_fract_x
_atom_site_fract_y
_atom_site_fract_z
_atom_site_U_iso_or_equiv
_atom_site_adp_type
_atom_site_occupancy
_atom_site_symmetry_multiplicity
_atom_site_calc_flag
_atom_site_refinement_flags
O3 O 0.75514(13) 0.06281(11) 0.58409(7) 0.0172(3) Uani 1 1 d .
H3 H 0.7787 0.0395 0.6326 0.026 Uiso 1 1 calc R
O4 O 0.94322(13) -0.05372(11) 0.52190(7) 0.0166(3) Uani 1 1 d .
O15 O 1.12490(13) -0.01233(12) 0.43298(8) 0.0210(3) Uani 1 1 d .
O2 O 0.66038(13) 0.05527(11) 0.23230(7) 0.0168(3) Uani 1 1 d .
N1 N 0.55956(15) 0.22418(13) 0.30496(8) 0.0151(3) Uani 1 1 d .
C3 C 0.78557(18) -0.03546(16) 0.52838(10) 0.0142(3) Uani 1 1 d .
H3A H 0.7387 -0.1174 0.5481 0.017 Uiso 1 1 calc R
C4 C 0.73158(17) -0.00364(15) 0.43934(9) 0.0114(3) Uani 1 1 d .
H4 H 0.6675 0.0748 0.4418 0.014 Uiso 1 1 calc R
C5 C 0.87216(17) 0.03010(14) 0.39072(10) 0.0120(3) Uani 1 1 d .
H5 H 0.8751 -0.0236 0.3388 0.014 Uiso 1 1 calc R
C6 C 0.90140(17) 0.17255(16) 0.36658(9) 0.0133(3) Uani 1 1 d .
H6 H 1.0073 0.1767 0.3505 0.016 Uiso 1 1 calc R
C1 C 0.81408(17) 0.22825(15) 0.28985(9) 0.0127(3) Uani 1 1 d .
C2 C 0.67152(17) 0.15831(15) 0.27185(9) 0.0132(3) Uani 1 1 d .
C16 C 0.40938(19) 0.18028(18) 0.30706(11) 0.0197(4) Uani 1 1 d .
H16A H 0.4019 0.0966 0.2787 0.030 Uiso 1 1 calc R
H16B H 0.3466 0.2434 0.2786 0.030 Uiso 1 1 calc R
H16C H 0.3776 0.1710 0.3653 0.030 Uiso 1 1 calc R
C15 C 0.99612(18) -0.01286(15) 0.44775(10) 0.0145(3) Uani 1 1 d .
C9 C 0.76366(18) 0.36450(16) 0.31863(10) 0.0160(4) Uani 1 1 d .
H9 H 0.7731 0.4289 0.2723 0.019 Uiso 1 1 calc R
C11 C 0.60273(18) 0.34630(16) 0.34383(10) 0.0169(4) Uani 1 1 d .
H11A H 0.5927 0.3416 0.4054 0.020 Uiso 1 1 calc R
H11B H 0.5417 0.4185 0.3228 0.020 Uiso 1 1 calc R
C8 C 0.86259(19) 0.40035(16) 0.39225(11) 0.0177(4) Uani 1 1 d .
H8A H 0.8150 0.4652 0.4289 0.021 Uiso 1 1 calc R
H8B H 0.9579 0.4348 0.3727 0.021 Uiso 1 1 calc R
C7 C 0.88221(19) 0.27135(15) 0.43758(10) 0.0166(4) Uani 1 1 d .
H7A H 0.7949 0.2507 0.4719 0.020 Uiso 1 1 calc R
H7B H 0.9698 0.2732 0.4741 0.020 Uiso 1 1 calc R
C10 C 0.91100(19) 0.22966(17) 0.21177(10) 0.0194(4) Uani 1 1 d .
H10A H 0.9418 0.1412 0.1985 0.029 Uiso 1 1 calc R
H10B H 0.9978 0.2832 0.2221 0.029 Uiso 1 1 calc R
H10C H 0.8555 0.2654 0.1647 0.029 Uiso 1 1 calc R
C12 C 0.64279(17) -0.11666(15) 0.40105(10) 0.0137(3) Uani 1 1 d .
H12 H 0.6272 -0.0964 0.3406 0.016 Uiso 1 1 calc R
C13 C 0.49215(19) -0.12710(17) 0.44158(12) 0.0197(4) Uani 1 1 d .
H13A H 0.4363 -0.1965 0.4146 0.029 Uiso 1 1 calc R
H13B H 0.4397 -0.0450 0.4350 0.029 Uiso 1 1 calc R
H13C H 0.5035 -0.1465 0.5012 0.029 Uiso 1 1 calc R
C14 C 0.72239(18) -0.24743(16) 0.40569(10) 0.0165(3) Uani 1 1 d .
H14A H 0.7317 -0.2739 0.4643 0.025 Uiso 1 1 calc R
H14B H 0.8202 -0.2392 0.3808 0.025 Uiso 1 1 calc R
H14C H 0.6660 -0.3126 0.3749 0.025 Uiso 1 1 calc R

loop_
_atom_site_aniso_label
_atom_site_aniso_U_11
_atom_site_aniso_U_22
_atom_site_aniso_U_33
_atom_site_aniso_U_23
_atom_site_aniso_U_13
_atom_site_aniso_U_12
O3 0.0250(6) 0.0173(6) 0.0091(5) -0.0020(5) -0.0012(4) 0.0029(5)
O4 0.0208(6) 0.0167(5) 0.0123(5) 0.0017(5) -0.0023(4) 0.0034(5)
O15 0.0162(6) 0.0223(6) 0.0245(6) 0.0026(6) -0.0005(5) 0.0035(5)
O2 0.0273(6) 0.0141(5) 0.0091(5) -0.0022(5) 0.0003(4) -0.0026(5)
N1 0.0186(7) 0.0159(7) 0.0107(6) 0.0001(6) -0.0006(5) -0.0004(6)
C3 0.0187(8) 0.0128(7) 0.0109(7) 0.0000(7) -0.0006(6) 0.0008(6)
C4 0.0152(7) 0.0100(6) 0.0090(7) 0.0015(6) 0.0011(6) 0.0007(6)
C5 0.0166(7) 0.0085(7) 0.0109(7) 0.0002(6) 0.0001(6) -0.0001(6)
C6 0.0143(8) 0.0108(7) 0.0146(7) 0.0006(7) 0.0000(6) -0.0019(6)
C1 0.0180(8) 0.0100(7) 0.0100(7) 0.0024(6) 0.0016(6) 0.0010(6)
C2 0.0217(8) 0.0134(8) 0.0044(6) 0.0042(7) -0.0012(6) -0.0005(6)
C16 0.0168(8) 0.0247(8) 0.0176(7) -0.0011(8) -0.0026(6) -0.0018(7)
C15 0.0197(8) 0.0083(7) 0.0156(8) -0.0015(7) -0.0004(6) 0.0006(6)
C9 0.0245(9) 0.0090(7) 0.0146(7) 0.0023(6) 0.0003(6) 0.0014(6)
C11 0.0215(8) 0.0137(8) 0.0155(7) -0.0016(7) -0.0003(6) 0.0010(6)
C8 0.0230(8) 0.0108(7) 0.0192(8) -0.0006(7) -0.0017(7) -0.0014(6)
C7 0.0243(8) 0.0112(7) 0.0143(7) -0.0018(7) -0.0040(7) -0.0021(6)
C10 0.0246(9) 0.0181(8) 0.0157(8) 0.0025(7) 0.0076(7) -0.0002(7)
C12 0.0180(8) 0.0123(7) 0.0108(7) 0.0013(7) -0.0008(6) -0.0025(6)
C13 0.0191(8) 0.0155(7) 0.0243(8) 0.0020(8) -0.0004(7) -0.0017(6)
C14 0.0211(8) 0.0126(7) 0.0159(7) 0.0003(7) 0.0023(6) -0.0013(6)

loop_
_atom_type_symbol
_atom_type_description
_atom_type_scat_dispersion_real
_atom_type_scat_dispersion_imag
_atom_type_scat_source
C C 0.0181 0.0091 'International Tables Vol C Tables 4.2.6.8 and 6.1.1.4'
H H 0.0000 0.0000 'International Tables Vol C Tables 4.2.6.8 and 6.1.1.4'
N N 0.0311 0.0180 'International Tables Vol C Tables 4.2.6.8 and 6.1.1.4'
O O 0.0492 0.0322 'International Tables Vol C Tables 4.2.6.8 and 6.1.1.4'

loop_
_geom_angle_atom_site_label_1
_geom_angle_atom_site_label_2
_geom_angle_atom_site_label_3
_geom_angle
C3 O3 H3 109.5
C15 O4 C3 112.07(12)
C2 N1 C16 124.99(14)
C2 N1 C11 113.79(14)
C16 N1 C11 121.16(13)
O3 C3 O4 109.92(13)
O3 C3 C4 112.02(13)
O4 C3 C4 106.11(12)
O3 C3 H3A 109.6
O4 C3 H3A 109.6
C4 C3 H3A 109.6
C5 C4 C3 104.43(12)
C5 C4 C12 113.99(13)
C3 C4 C12 111.78(13)
C5 C4 H4 108.8
C3 C4 H4 108.8
C12 C4 H4 108.8
C15 C5 C4 104.46(12)
C15 C5 C6 107.49(13)
C4 C5 C6 119.06(12)
C15 C5 H5 108.5
C4 C5 H5 108.5
C6 C5 H5 108.5
C7 C6 C5 115.42(13)
C7 C6 C1 105.99(13)
C5 C6 C1 117.18(13)
C7 C6 H6 105.8
C5 C6 H6 105.8
C1 C6 H6 105.8
C2 C1 C10 110.17(13)
C2 C1 C9 103.64(13)
C10 C1 C9 113.86(13)
C2 C1 C6 114.07(12)
C10 C1 C6 110.38(13)
C9 C1 C6 104.54(12)
O2 C2 N1 125.18(15)
O2 C2 C1 125.16(14)
N1 C2 C1 109.66(13)
N1 C16 H16A 109.5
N1 C16 H16B 109.5
H16A C16 H16B 109.5
N1 C16 H16C 109.5
H16A C16 H16C 109.5
H16B C16 H16C 109.5
O15 C15 O4 121.71(15)
O15 C15 C5 127.56(15)
O4 C15 C5 110.73(13)
C8 C9 C11 113.06(13)
C8 C9 C1 105.90(13)
C11 C9 C1 104.47(13)
C8 C9 H9 111.0
C11 C9 H9 111.0
C1 C9 H9 111.0
N1 C11 C9 104.59(13)
N1 C11 H11A 110.8
C9 C11 H11A 110.8
N1 C11 H11B 110.8
C9 C11 H11B 110.8
H11A C11 H11B 108.9
C9 C8 C7 102.86(13)
C9 C8 H8A 111.2
C7 C8 H8A 111.2
C9 C8 H8B 111.2
C7 C8 H8B 111.2
H8A C8 H8B 109.1
C8 C7 C6 104.06(13)
C8 C7 H7A 110.9
C6 C7 H7A 110.9
C8 C7 H7B 110.9
C6 C7 H7B 110.9
H7A C7 H7B 109.0
C1 C10 H10A 109.5
C1 C10 H10B 109.5
H10A C10 H10B 109.5
C1 C10 H10C 109.5
H10A C10 H10C 109.5
H10B C10 H10C 109.5
C13 C12 C14 110.06(13)
C13 C12 C4 110.90(13)
C14 C12 C4 113.49(13)
C13 C12 H12 107.4
C14 C12 H12 107.4
C4 C12 H12 107.4
C12 C13 H13A 109.5
C12 C13 H13B 109.5
H13A C13 H13B 109.5
C12 C13 H13C 109.5
H13A C13 H13C 109.5
H13B C13 H13C 109.5
C12 C14 H14A 109.5
C12 C14 H14B 109.5
H14A C14 H14B 109.5
C12 C14 H14C 109.5
H14A C14 H14C 109.5
H14B C14 H14C 109.5

loop_
_geom_bond_atom_site_label_1
_geom_bond_atom_site_label_2
_geom_bond_distance
O3 C3 1.380(2)
O3 H3 0.8400
O4 C15 1.348(2)
O4 C3 1.453(2)
O15 C15 1.198(2)
O2 C2 1.243(2)
N1 C2 1.336(2)
N1 C16 1.443(2)
N1 C11 1.462(2)
C3 C4 1.543(2)
C3 H3A 1.0000
C4 C5 1.539(2)
C4 C12 1.548(2)
C4 H4 1.0000
C5 C15 1.519(2)
C5 C6 1.546(2)
C5 H5 1.0000
C6 C7 1.538(2)
C6 C1 1.572(2)
C6 H6 1.0000
C1 C2 1.515(2)
C1 C10 1.530(2)
C1 C9 1.552(2)
C16 H16A 0.9800
C16 H16B 0.9800
C16 H16C 0.9800
C9 C8 1.529(2)
C9 C11 1.533(2)
C9 H9 1.0000
C11 H11A 0.9900
C11 H11B 0.9900
C8 C7 1.529(2)
C8 H8A 0.9900
C8 H8B 0.9900
C7 H7A 0.9900
C7 H7B 0.9900
C10 H10A 0.9800
C10 H10B 0.9800
C10 H10C 0.9800
C12 C13 1.522(2)
C12 C14 1.537(2)
C12 H12 1.0000
C13 H13A 0.9800
C13 H13B 0.9800
C13 H13C 0.9800
C14 H14A 0.9800
C14 H14B 0.9800
C14 H14C 0.9800

loop_
_geom_hbond_atom_site_label_D
_geom_hbond_atom_site_label_H
_geom_hbond_atom_site_label_A
_geom_hbond_distance_DH
_geom_hbond_distance_HA
_geom_hbond_distance_DA
_geom_hbond_angle_DHA
_geom_hbond_site_symmetry_A
O3 H3 O2 0.84 1.95 2.7759(16) 166.1 4_655

loop_
_geom_torsion_atom_site_label_1
_geom_torsion_atom_site_label_2
_geom_torsion_atom_site_label_3
_geom_torsion_atom_site_label_4
_geom_torsion
C15 O4 C3 O3 -108.82(14)
C15 O4 C3 C4 12.49(18)
O3 C3 C4 C5 105.06(14)
O4 C3 C4 C5 -14.89(16)
O3 C3 C4 C12 -131.23(14)
O4 C3 C4 C12 108.82(14)
C3 C4 C5 C15 12.16(15)
C12 C4 C5 C15 -110.11(14)
C3 C4 C5 C6 -107.73(15)
C12 C4 C5 C6 130.00(14)
C15 C5 C6 C7 -70.08(16)
C4 C5 C6 C7 48.25(19)
C15 C5 C6 C1 163.99(13)
C4 C5 C6 C1 -77.68(17)
C7 C6 C1 C2 -106.39(15)
C5 C6 C1 C2 24.07(18)
C7 C6 C1 C10 128.94(14)
C5 C6 C1 C10 -100.60(15)
C7 C6 C1 C9 6.10(16)
C5 C6 C1 C9 136.57(14)
C16 N1 C2 O2 6.2(2)
C11 N1 C2 O2 -176.48(14)
C16 N1 C2 C1 -173.77(14)
C11 N1 C2 C1 3.54(17)
C10 C1 C2 O2 43.3(2)
C9 C1 C2 O2 165.47(14)
C6 C1 C2 O2 -81.50(18)
C10 C1 C2 N1 -136.73(14)
C9 C1 C2 N1 -14.55(16)
C6 C1 C2 N1 98.48(15)
C3 O4 C15 O15 175.08(15)
C3 O4 C15 C5 -4.55(18)
C4 C5 C15 O15 175.08(16)
C6 C5 C15 O15 -57.5(2)
C4 C5 C15 O4 -5.32(16)
C6 C5 C15 O4 122.07(13)
C2 C1 C9 C8 138.84(13)
C10 C1 C9 C8 -101.47(15)
C6 C1 C9 C8 19.07(16)
C2 C1 C9 C11 19.22(15)
C10 C1 C9 C11 138.91(13)
C6 C1 C9 C11 -100.54(13)
C2 N1 C11 C9 9.25(17)
C16 N1 C11 C9 -173.32(14)
C8 C9 C11 N1 -132.13(14)
C1 C9 C11 N1 -17.46(15)
C11 C9 C8 C7 76.65(16)
C1 C9 C8 C7 -37.16(16)
C9 C8 C7 C6 40.70(16)
C5 C6 C7 C8 -160.41(13)
C1 C6 C7 C8 -28.94(16)
C5 C4 C12 C13 -168.80(13)
C3 C4 C12 C13 73.06(17)
C5 C4 C12 C14 66.71(17)
C3 C4 C12 C14 -51.43(17)
